data_9004522
loop_
_publ_author_name
'Russell, R. L.'
'Guggenheim, S.'

_publ_section_title
;
 The crystal structures of near-end-member phlogopite at high temperatures
 and heat-treated Fe-rich phlogopite: The influence of the O, OH, F site
 Note: untreated, room temperature, Fe-rich phlogopite
;
_journal_name_full 'The Canadian Mineralogist'
_journal_page_first 711
_journal_page_last 720
_journal_volume 37
_journal_year 1999
_chemical_compound_source 'Silver Crater mine, Ontario, Canada'
_chemical_formula_sum 'Al1.02 F0.94 Fe1.23 H1.06 K0.92 Mg1.62 Mn0.06 Na0.08 O11.06 Si2.98 Ti0.09'
_chemical_name_mineral Phlogopite
_space_group_IT_number 12
_symmetry_space_group_name_Hall '-C 2y'
_symmetry_space_group_name_H-M 'C 1 2/m 1'
_cell_angle_alpha 90
_cell_angle_beta 100.26
_cell_angle_gamma 90
_cell_formula_units_Z 2
_cell_length_a 5.3346
_cell_length_b 9.2417
_cell_length_c 10.182
_cell_volume 493.954
_database_code_amcsd 0005597
_exptl_crystal_density_diffrn 3.097
_cod_original_formula_sum '(K.92 Na.08) (Mg1.62 Fe1.23 Ti.09 Mn.06) (Si2.98 Al1.02) O11.06 (F.94 H1.06)'
_cod_database_code 9004522

loop_
_space_group_symop_operation_xyz
x,y,z
1/2+x,1/2+y,z
x,-y,z
1/2+x,1/2-y,z
-x,y,-z
1/2-x,1/2+y,-z
-x,-y,-z
1/2-x,1/2-y,-z

loop_
_atom_site_aniso_label
_atom_site_aniso_U_11
_atom_site_aniso_U_22
_atom_site_aniso_U_33
_atom_site_aniso_U_12
_atom_site_aniso_U_13
_atom_site_aniso_U_23
K 0.04300 0.04600 0.05500 0.00000 0.00900 0.00000
Na 0.04300 0.04600 0.05500 0.00000 0.00900 0.00000
Mg1 0.01650 0.01810 0.02720 0.00000 0.00530 0.00000
Fe1 0.01650 0.01810 0.02720 0.00000 0.00530 0.00000
Ti1 0.01650 0.01810 0.02720 0.00000 0.00530 0.00000
Mn1 0.01650 0.01810 0.02720 0.00000 0.00530 0.00000
Mg2 0.01740 0.02250 0.02860 0.00000 0.00420 0.00000
Fe2 0.01740 0.02250 0.02860 0.00000 0.00420 0.00000
Ti2 0.01740 0.02250 0.02860 0.00000 0.00420 0.00000
Mn2 0.01740 0.02250 0.02860 0.00000 0.00420 0.00000
Si 0.01690 0.01940 0.02470 0.00000 0.00370 0.00010
Al 0.01690 0.01940 0.02470 0.00000 0.00370 0.00010
O1 0.03500 0.02300 0.02600 0.00000 0.00100 0.00000
O2 0.02600 0.03600 0.03100 -0.00700 0.00700 -0.00300
O3 0.02000 0.02200 0.02500 0.00000 0.00420 0.00000
O-H4 0.02200 0.02500 0.03300 0.00000 0.00500 0.00000
F4 0.02200 0.02500 0.03300 0.00000 0.00500 0.00000

loop_
_atom_site_label
_atom_site_fract_x
_atom_site_fract_y
_atom_site_fract_z
_atom_site_occupancy
_atom_site_U_iso_or_equiv
_atom_site_type_symbol
_atom_site_attached_hydrogens
K 0.00000 0.50000 0.00000 0.92000 0.04820 K 0
Na 0.00000 0.50000 0.00000 0.08000 0.04820 Na 0
Mg1 0.00000 0.00000 0.50000 0.54000 0.02050 Mg 0
Fe1 0.00000 0.00000 0.50000 0.41000 0.02050 Fe 0
Ti1 0.00000 0.00000 0.50000 0.03000 0.02050 Ti 0
Mn1 0.00000 0.00000 0.50000 0.02000 0.02050 Mn 0
Mg2 0.00000 0.33330 0.50000 0.54000 0.02280 Mg 0
Fe2 0.00000 0.33330 0.50000 0.41000 0.02280 Fe 0
Ti2 0.00000 0.33330 0.50000 0.03000 0.02280 Ti 0
Mn2 0.00000 0.33330 0.50000 0.02000 0.02280 Mn 0
Si 0.07440 0.16660 0.22520 0.74500 0.02030 Si 0
Al 0.07440 0.16660 0.22520 0.25500 0.02030 Al 0
O1 0.03300 0.00000 0.16680 1.00000 0.02900 O 0
O2 0.31540 0.23910 0.16700 1.00000 0.03080 O 0
O3 0.13070 0.16680 0.38930 1.00000 0.02220 O 0
O-H4 0.12990 0.50000 0.39580 0.53000 0.02700 O 1
F4 0.12990 0.50000 0.39580 0.47000 0.02700 F 0

loop_
_cod_changelog_entry_id
_cod_changelog_entry_author
_cod_changelog_entry_date
_cod_changelog_entry_text
1
;cod-tools version 3.8.0
Id: cif_guess_AMCSD_atom_types 9574 2023-05-10 09:00:05Z saulius
;
2023-05-10T18:49:11+03:00
;Derived atom types and hydrogen counts
from atom names that follow the AMCSD naming convention
(Wat == water, O-H == hydroxyl).
;
2
;cod-tools version 3.10.1
Id: cif_fix_AMCSD_aniso_labels 10200 2024-08-01 14:09:44Z saulius
;
2024-08-02T12:20:36+03:00
;Changed the following '_atom_site_aniso_label' values:
'OH4' -> 'O-H4'
;

loop_
_cod_related_entry_id
_cod_related_entry_database
_cod_related_entry_code
1 AMCSD 0005597
